data_4000976
loop_
_publ_author_name
'Huang, Guo'
'Yang, Chen'
'Xu, Zhengtao'
'Wu, Haohan'
'Li, Jing'
'Zeller, Matthias'
'Hunter, Allen D.'
'Chui, Stephen Sin-Yin'
'Che, Chi-Ming'

_publ_section_title
;
 Shape-Selective Sorption and Fluorescence Sensing of Aromatics in a
 Flexible Network of Tetrakis[(4-methylthiophenyl)ethynyl]silane and AgBF4
;
_journal_issue 3
_journal_name_full 'Chemistry of Materials'
_journal_page_first 541
_journal_paper_doi 10.1021/cm8027687
_journal_volume 21
_journal_year 2009
_chemical_formula_moiety 'C60 H44 Ag S4 Si, 3(C6 H6), B F4'
_chemical_formula_sum 'C78 H62 Ag B F4 S4 Si'
_chemical_formula_weight 1350.29
_chemical_name_systematic
; 
 ? 
;
_space_group_IT_number 61
_symmetry_cell_setting orthorhombic
_symmetry_space_group_name_Hall '-P 2ac 2ab'
_symmetry_space_group_name_H-M 'P b c a'
_atom_sites_solution_hydrogens geom
_atom_sites_solution_primary direct
_atom_sites_solution_secondary difmap
_audit_creation_method SHELXL-97
_cell_angle_alpha 90.00
_cell_angle_beta 90.00
_cell_angle_gamma 90.00
_cell_formula_units_Z 8
_cell_length_a 17.6591(17)
_cell_length_b 17.6477(17)
_cell_length_c 42.628(4)
_cell_measurement_reflns_used 7653
_cell_measurement_temperature 100(2)
_cell_measurement_theta_max 30.05
_cell_measurement_theta_min 2.17
_cell_volume 13285(2)
_computing_cell_refinement 'SAINT+ 6.45 (Bruker, 2003)'
_computing_data_collection 'SMART 5.630 (Bruker, 1997-2002)'
_computing_data_reduction 'SAINT+ 6.45'
_computing_molecular_graphics 'SHELXTL 6.14'
_computing_publication_material 'SHELXTL 6.14'
_computing_structure_refinement 'SHELXTL 6.14'
_computing_structure_solution 'SHELXTL 6.14 (Bruker, 2000-2003)'
_diffrn_ambient_temperature 100(2)
_diffrn_measured_fraction_theta_full 1.000
_diffrn_measured_fraction_theta_max 1.000
_diffrn_measurement_device_type 'Bruker AXS SMART APEX CCD diffractometer'
_diffrn_measurement_method '\w scans'
_diffrn_radiation_monochromator graphite
_diffrn_radiation_source 'fine-focus sealed tube'
_diffrn_radiation_type MoK\a
_diffrn_radiation_wavelength 0.71073
_diffrn_reflns_av_R_equivalents 0.0627
_diffrn_reflns_av_sigmaI/netI 0.0359
_diffrn_reflns_limit_h_max 23
_diffrn_reflns_limit_h_min -23
_diffrn_reflns_limit_k_max 23
_diffrn_reflns_limit_k_min -23
_diffrn_reflns_limit_l_max 55
_diffrn_reflns_limit_l_min -56
_diffrn_reflns_number 134589
_diffrn_reflns_theta_full 28.28
_diffrn_reflns_theta_max 28.28
_diffrn_reflns_theta_min 0.96
_diffrn_standards_number 0
_exptl_absorpt_coefficient_mu 0.503
_exptl_absorpt_correction_T_max 0.932
_exptl_absorpt_correction_T_min 0.789
_exptl_absorpt_correction_type multi-scan
_exptl_absorpt_process_details 'SADABS in SAINT+ (Bruker, 2003)'
_exptl_crystal_colour yellow
_exptl_crystal_density_diffrn 1.350
_exptl_crystal_density_method 'not measured'
_exptl_crystal_description plate
_exptl_crystal_F_000 5568
_exptl_crystal_size_max 0.55
_exptl_crystal_size_mid 0.43
_exptl_crystal_size_min 0.14
_refine_diff_density_max 2.433
_refine_diff_density_min -0.856
_refine_diff_density_rms 0.177
_refine_ls_extinction_method none
_refine_ls_goodness_of_fit_ref 1.042
_refine_ls_hydrogen_treatment constr
_refine_ls_matrix_type full
_refine_ls_number_parameters 806
_refine_ls_number_reflns 16502
_refine_ls_number_restraints 0
_refine_ls_restrained_S_all 1.042
_refine_ls_R_factor_all 0.1044
_refine_ls_R_factor_gt 0.0725
_refine_ls_shift/su_max 0.001
_refine_ls_shift/su_mean 0.000
_refine_ls_structure_factor_coef Fsqd
_refine_ls_weighting_details 'calc w=1/[\s^2^(Fo^2^)+(0.1234P)^2^+17.9514P] where P=(Fo^2^+2Fc^2^)/3'
_refine_ls_weighting_scheme calc
_refine_ls_wR_factor_gt 0.1913
_refine_ls_wR_factor_ref 0.2222
_reflns_number_gt 11402
_reflns_number_total 16502
_reflns_threshold_expression I>2\s(I)
_cod_data_source_file cm8027687_si_002.cif
_cod_data_source_block 1
_cod_depositor_comments
;
The following automatic conversions were performed:

'_symmetry_cell_setting' value 'Orthorhombic' changed to
'orthorhombic' according to
/home/saulius/struct/CIF-dictionaries/cif_core.dic dictionary named
'cif_core.dic' version 2.4.2 from 2011-04-26.

Automatic conversion script
Id: cif_fix_values 1715 2011-07-08 13:25:40Z adriana 
;
_cod_original_sg_symbol_H-M Pbca
_cod_database_code 4000976

loop_
_symmetry_equiv_pos_as_xyz
'x, y, z'
'-x+1/2, -y, z+1/2'
'-x, y+1/2, -z+1/2'
'x+1/2, -y+1/2, -z'
'-x, -y, -z'
'x-1/2, y, -z-1/2'
'x, -y-1/2, z-1/2'
'-x-1/2, y-1/2, z'

loop_
_atom_site_label
_atom_site_type_symbol
_atom_site_fract_x
_atom_site_fract_y
_atom_site_fract_z
_atom_site_U_iso_or_equiv
_atom_site_adp_type
_atom_site_occupancy
_atom_site_symmetry_multiplicity
_atom_site_calc_flag
_atom_site_refinement_flags
Ag1 Ag 1.01980(2) 0.26184(2) 0.740946(7) 0.04257(12) Uani 1 1 d .
B1 B 0.7501(3) 0.4951(4) 0.73739(14) 0.0550(14) Uani 1 1 d .
C1 C 0.6207(2) 0.2178(2) 0.51469(8) 0.0337(8) Uani 1 1 d .
C2 C 0.6174(2) 0.1592(2) 0.53654(10) 0.0430(9) Uani 1 1 d .
H2 H 0.5741 0.1273 0.5371 0.052 Uiso 1 1 calc R
C3 C 0.6756(2) 0.1464(2) 0.55734(10) 0.0432(9) Uani 1 1 d .
H3 H 0.6721 0.1055 0.5717 0.052 Uiso 1 1 calc R
C4 C 0.7394(2) 0.1924(2) 0.55765(9) 0.0387(9) Uani 1 1 d .
C5 C 0.7436(3) 0.2514(3) 0.53606(11) 0.0490(11) Uani 1 1 d .
H5 H 0.7870 0.2832 0.5357 0.059 Uiso 1 1 calc R
C6 C 0.6844(3) 0.2642(3) 0.51483(10) 0.0447(10) Uani 1 1 d .
H6 H 0.6877 0.3050 0.5004 0.054 Uiso 1 1 calc R
C7 C 0.7967(2) 0.1826(3) 0.58130(10) 0.0425(9) Uani 1 1 d .
C8 C 0.8395(2) 0.1770(2) 0.60272(10) 0.0427(9) Uani 1 1 d .
C9 C 0.8899(2) 0.1699(2) 0.62907(9) 0.0391(9) Uani 1 1 d .
C10 C 0.8615(3) 0.1462(3) 0.65825(10) 0.0466(10) Uani 1 1 d .
H10 H 0.8088 0.1372 0.6607 0.056 Uiso 1 1 calc R
C11 C 0.9100(3) 0.1358(3) 0.68333(10) 0.0460(10) Uani 1 1 d .
H11 H 0.8904 0.1196 0.7030 0.055 Uiso 1 1 calc R
C12 C 0.9866(2) 0.1488(2) 0.68008(9) 0.0389(9) Uani 1 1 d .
C13 C 1.0149(2) 0.1731(3) 0.65157(10) 0.0427(9) Uani 1 1 d .
H13 H 1.0676 0.1823 0.6493 0.051 Uiso 1 1 calc R
C14 C 0.9670(2) 0.1840(3) 0.62623(10) 0.0428(9) Uani 1 1 d .
H14 H 0.9870 0.2013 0.6068 0.051 Uiso 1 1 calc R
C15 C 1.0105(3) 0.0639(3) 0.73550(14) 0.0656(14) Uani 1 1 d .
H15A H 0.9612 0.0810 0.7434 0.098 Uiso 1 1 calc R
H15B H 1.0441 0.0529 0.7532 0.098 Uiso 1 1 calc R
H15C H 1.0036 0.0180 0.7229 0.098 Uiso 1 1 calc R
C16 C 0.4570(2) 0.2657(2) 0.51778(9) 0.0356(8) Uani 1 1 d .
C17 C 0.3946(3) 0.2175(3) 0.52173(11) 0.0525(11) Uani 1 1 d .
H17 H 0.3912 0.1727 0.5095 0.063 Uiso 1 1 calc R
C18 C 0.3379(3) 0.2340(3) 0.54310(11) 0.0596(13) Uani 1 1 d .
H18 H 0.2963 0.2004 0.5454 0.071 Uiso 1 1 calc R
C19 C 0.3414(2) 0.2994(3) 0.56118(9) 0.0471(11) Uani 1 1 d .
C20 C 0.4037(3) 0.3469(3) 0.55779(10) 0.0483(11) Uani 1 1 d .
H20 H 0.4075 0.3915 0.5702 0.058 Uiso 1 1 calc R
C21 C 0.4603(3) 0.3296(3) 0.53640(10) 0.0450(10) Uani 1 1 d .
H21 H 0.5025 0.3627 0.5345 0.054 Uiso 1 1 calc R
C22 C 0.2834(3) 0.3159(3) 0.58391(10) 0.0537(12) Uani 1 1 d .
C23 C 0.2363(2) 0.3278(3) 0.60317(10) 0.0519(12) Uani 1 1 d .
C24 C 0.1797(2) 0.3401(3) 0.62717(9) 0.0457(10) Uani 1 1 d .
C25 C 0.1047(2) 0.3503(3) 0.61948(9) 0.0426(9) Uani 1 1 d .
H25 H 0.0897 0.3503 0.5981 0.051 Uiso 1 1 calc R
C26 C 0.0509(2) 0.3606(3) 0.64274(9) 0.0438(10) Uani 1 1 d .
H26 H -0.0008 0.3672 0.6372 0.053 Uiso 1 1 calc R
C27 C 0.0721(2) 0.3613(2) 0.67401(9) 0.0369(8) Uani 1 1 d .
C28 C 0.1466(3) 0.3508(3) 0.68193(10) 0.0572(13) Uani 1 1 d .
H28 H 0.1612 0.3507 0.7034 0.069 Uiso 1 1 calc R
C29 C 0.2005(3) 0.3403(4) 0.65881(10) 0.0684(17) Uani 1 1 d .
H29 H 0.2521 0.3333 0.6645 0.082 Uiso 1 1 calc R
C30 C -0.0833(3) 0.3680(4) 0.68584(14) 0.0731(16) Uani 1 1 d .
H30A H -0.0877 0.4061 0.6692 0.110 Uiso 1 1 calc R
H30B H -0.1238 0.3756 0.7012 0.110 Uiso 1 1 calc R
H30C H -0.0877 0.3172 0.6767 0.110 Uiso 1 1 calc R
C31 C 0.5039(2) 0.1594(2) 0.46480(9) 0.0338(8) Uani 1 1 d .
C32 C 0.5346(2) 0.0859(2) 0.46507(10) 0.0422(9) Uani 1 1 d .
H32 H 0.5726 0.0733 0.4800 0.051 Uiso 1 1 calc R
C33 C 0.5102(3) 0.0314(3) 0.44381(10) 0.0449(10) Uani 1 1 d .
H33 H 0.5316 -0.0180 0.4444 0.054 Uiso 1 1 calc R
C34 C 0.4549(2) 0.0484(2) 0.42178(9) 0.0401(9) Uani 1 1 d .
C35 C 0.4224(2) 0.1205(2) 0.42166(9) 0.0395(9) Uani 1 1 d .
H35 H 0.3834 0.1323 0.4071 0.047 Uiso 1 1 calc R
C36 C 0.4473(2) 0.1747(2) 0.44284(9) 0.0362(8) Uani 1 1 d .
H36 H 0.4251 0.2237 0.4424 0.043 Uiso 1 1 calc R
C37 C 0.4324(3) -0.0064(3) 0.39841(10) 0.0453(10) Uani 1 1 d .
C38 C 0.4156(3) -0.0517(3) 0.37867(10) 0.0472(10) Uani 1 1 d .
C39 C 0.4006(3) -0.1090(2) 0.35554(9) 0.0438(10) Uani 1 1 d .
C40 C 0.4152(3) -0.1843(3) 0.36252(10) 0.0492(11) Uani 1 1 d .
H40 H 0.4316 -0.1976 0.3830 0.059 Uiso 1 1 calc R
C41 C 0.4061(3) -0.2410(3) 0.33995(10) 0.0450(10) Uani 1 1 d .
H41 H 0.4159 -0.2925 0.3451 0.054 Uiso 1 1 calc R
C42 C 0.3829(2) -0.2215(2) 0.31029(9) 0.0390(9) Uani 1 1 d .
C43 C 0.3632(3) -0.1473(3) 0.30343(10) 0.0499(11) Uani 1 1 d .
H43 H 0.3437 -0.1347 0.2833 0.060 Uiso 1 1 calc R
C44 C 0.3722(3) -0.0913(3) 0.32614(10) 0.0523(11) Uani 1 1 d .
H44 H 0.3587 -0.0404 0.3214 0.063 Uiso 1 1 calc R
C45 C 0.3991(3) -0.3783(3) 0.29703(12) 0.0571(12) Uani 1 1 d .
H45A H 0.4509 -0.3746 0.3051 0.086 Uiso 1 1 calc R
H45B H 0.3967 -0.4183 0.2811 0.086 Uiso 1 1 calc R
H45C H 0.3645 -0.3907 0.3143 0.086 Uiso 1 1 calc R
C46 C 0.5560(2) 0.3201(2) 0.46241(8) 0.0326(7) Uani 1 1 d .
C47 C 0.6153(2) 0.3130(2) 0.44095(9) 0.0347(8) Uani 1 1 d .
H47 H 0.6477 0.2702 0.4423 0.042 Uiso 1 1 calc R
C48 C 0.6283(2) 0.3659(2) 0.41788(9) 0.0377(8) Uani 1 1 d .
H48 H 0.6694 0.3593 0.4037 0.045 Uiso 1 1 calc R
C49 C 0.5813(2) 0.4291(2) 0.41520(9) 0.0379(8) Uani 1 1 d .
C50 C 0.5215(2) 0.4376(2) 0.43654(10) 0.0427(9) Uani 1 1 d .
H50 H 0.4893 0.4806 0.4352 0.051 Uiso 1 1 calc R
C51 C 0.5092(2) 0.3837(2) 0.45939(10) 0.0413(9) Uani 1 1 d .
H51 H 0.4679 0.3899 0.4734 0.050 Uiso 1 1 calc R
C52 C 0.5919(2) 0.4840(2) 0.39059(9) 0.0411(9) Uani 1 1 d .
C53 C 0.5973(2) 0.5293(2) 0.36986(9) 0.0403(9) Uani 1 1 d .
C54 C 0.6011(2) 0.5853(2) 0.34556(9) 0.0394(9) Uani 1 1 d .
C55 C 0.6216(2) 0.5661(2) 0.31497(9) 0.0422(9) Uani 1 1 d .
H55 H 0.6346 0.5152 0.3101 0.051 Uiso 1 1 calc R
C56 C 0.6233(2) 0.6207(3) 0.29170(9) 0.0428(9) Uani 1 1 d .
H56 H 0.6368 0.6070 0.2709 0.051 Uiso 1 1 calc R
C57 C 0.6053(2) 0.6957(2) 0.29859(9) 0.0369(8) Uani 1 1 d .
C58 C 0.5868(2) 0.7158(3) 0.32904(10) 0.0424(9) Uani 1 1 d .
H58 H 0.5761 0.7673 0.3339 0.051 Uiso 1 1 calc R
C59 C 0.5837(2) 0.6619(3) 0.35230(10) 0.0438(10) Uani 1 1 d .
H59 H 0.5698 0.6761 0.3730 0.053 Uiso 1 1 calc R
C60 C 0.6909(3) 0.7520(4) 0.24816(17) 0.081(2) Uani 1 1 d .
H60A H 0.7339 0.7520 0.2627 0.122 Uiso 1 1 calc R
H60B H 0.6977 0.7924 0.2326 0.122 Uiso 1 1 calc R
H60C H 0.6883 0.7030 0.2374 0.122 Uiso 1 1 calc R
C61 C 0.6656(4) 0.5009(4) 0.49751(19) 0.091(2) Uani 1 1 d .
H61 H 0.6147 0.5127 0.4923 0.109 Uiso 1 1 calc R
C62 C 0.7193(4) 0.4950(4) 0.47403(16) 0.0775(17) Uani 1 1 d .
H62 H 0.7066 0.5064 0.4529 0.093 Uiso 1 1 calc R
C63 C 0.7894(3) 0.4728(3) 0.48162(14) 0.0634(13) Uani 1 1 d .
H63 H 0.8262 0.4654 0.4656 0.076 Uiso 1 1 calc R
C64 C 0.8085(3) 0.4608(3) 0.51245(14) 0.0657(14) Uani 1 1 d .
H64 H 0.8590 0.4471 0.5176 0.079 Uiso 1 1 calc R
C65 C 0.7573(4) 0.4681(3) 0.53541(15) 0.0696(15) Uani 1 1 d .
H65 H 0.7708 0.4582 0.5566 0.084 Uiso 1 1 calc R
C66 C 0.6850(4) 0.4901(4) 0.52788(18) 0.088(2) Uani 1 1 d .
H66 H 0.6485 0.4976 0.5440 0.106 Uiso 1 1 calc R
C67 C 0.5907(3) 0.4074(3) 0.60340(13) 0.0599(13) Uani 1 1 d .
H67 H 0.5413 0.4069 0.5946 0.072 Uiso 1 1 calc R
C68 C 0.6422(3) 0.3517(3) 0.59563(13) 0.0626(13) Uani 1 1 d .
H68 H 0.6285 0.3132 0.5811 0.075 Uiso 1 1 calc R
C69 C 0.7137(3) 0.3517(3) 0.60886(14) 0.0676(15) Uani 1 1 d .
H69 H 0.7482 0.3119 0.6044 0.081 Uiso 1 1 calc R
C70 C 0.7342(3) 0.4091(4) 0.62835(15) 0.0766(17) Uani 1 1 d .
H70 H 0.7839 0.4101 0.6370 0.092 Uiso 1 1 calc R
C71 C 0.6843(4) 0.4649(4) 0.63560(17) 0.0810(18) Uani 1 1 d .
H71 H 0.6996 0.5054 0.6489 0.097 Uiso 1 1 calc R
C72 C 0.6113(4) 0.4633(4) 0.62380(15) 0.0744(17) Uani 1 1 d .
H72 H 0.5758 0.5009 0.6299 0.089 Uiso 1 1 calc R
C73 C 0.0994(6) 0.5574(4) 0.6574(2) 0.116(3) Uani 1 1 d .
H73 H 0.0512 0.5346 0.6604 0.139 Uiso 1 1 calc R
C74 C 0.1540(6) 0.5547(5) 0.6809(3) 0.149(5) Uani 1 1 d .
H74 H 0.1445 0.5230 0.6985 0.179 Uiso 1 1 calc R
C75 C 0.2181(5) 0.5933(5) 0.6804(2) 0.105(3) Uani 1 1 d .
H75 H 0.2526 0.5925 0.6975 0.126 Uiso 1 1 calc R
C76 C 0.2329(5) 0.6371(7) 0.6522(2) 0.142(4) Uani 1 1 d .
H76 H 0.2767 0.6681 0.6507 0.170 Uiso 1 1 calc R
C77 C 0.1812(5) 0.6328(7) 0.6274(2) 0.131(4) Uani 1 1 d .
H77 H 0.1933 0.6587 0.6085 0.157 Uiso 1 1 calc R
C78 C 0.1172(5) 0.5953(5) 0.6285(2) 0.104(3) Uani 1 1 d .
H78 H 0.0841 0.5933 0.6110 0.125 Uiso 1 1 calc R
F1 F 0.7144(2) 0.4439(2) 0.75649(8) 0.0820(11) Uani 1 1 d .
F2 F 0.7714(3) 0.4574(3) 0.71151(14) 0.146(2) Uani 1 1 d .
F3 F 0.8124(3) 0.5249(3) 0.75111(11) 0.127(2) Uani 1 1 d .
F4 F 0.7035(2) 0.5484(2) 0.72861(13) 0.1171(16) Uani 1 1 d .
S1 S 1.05189(6) 0.13743(6) 0.71148(2) 0.0436(2) Uani 1 1 d .
S2 S 0.00571(7) 0.37724(7) 0.70454(2) 0.0463(3) Uani 1 1 d .
S3 S 0.37181(6) -0.28921(6) 0.27980(2) 0.0420(2) Uani 1 1 d .
S4 S 0.60451(6) 0.76783(7) 0.26964(3) 0.0471(3) Uani 1 1 d .
Si1 Si 0.53549(6) 0.24050(6) 0.49025(2) 0.0317(2) Uani 1 1 d .

loop_
_atom_site_aniso_label
_atom_site_aniso_U_11
_atom_site_aniso_U_22
_atom_site_aniso_U_33
_atom_site_aniso_U_23
_atom_site_aniso_U_13
_atom_site_aniso_U_12
Ag1 0.0506(2) 0.0520(2) 0.02504(16) 0.00052(12) 0.00391(12) 0.00297(15)
B1 0.048(3) 0.068(4) 0.049(3) 0.008(3) -0.010(2) -0.001(3)
C1 0.0343(19) 0.039(2) 0.0280(17) -0.0010(15) -0.0006(14) 0.0012(16)
C2 0.043(2) 0.047(2) 0.039(2) 0.0061(18) -0.0050(17) -0.0111(18)
C3 0.049(2) 0.043(2) 0.038(2) 0.0115(17) -0.0039(18) -0.0034(18)
C4 0.038(2) 0.045(2) 0.0335(19) 0.0024(16) -0.0044(16) 0.0007(17)
C5 0.039(2) 0.059(3) 0.049(2) 0.015(2) -0.0102(19) -0.014(2)
C6 0.043(2) 0.050(2) 0.041(2) 0.0137(18) -0.0049(18) -0.0064(19)
C7 0.038(2) 0.049(2) 0.040(2) 0.0051(18) -0.0005(17) 0.0008(18)
C8 0.044(2) 0.046(2) 0.038(2) 0.0050(18) -0.0008(18) 0.0005(18)
C9 0.040(2) 0.043(2) 0.0344(19) 0.0005(16) -0.0036(16) 0.0028(17)
C10 0.039(2) 0.062(3) 0.039(2) 0.0023(19) 0.0012(17) -0.001(2)
C11 0.044(2) 0.062(3) 0.0315(19) -0.0010(19) 0.0023(17) -0.003(2)
C12 0.041(2) 0.044(2) 0.0320(19) -0.0045(16) -0.0026(16) 0.0059(17)
C13 0.035(2) 0.058(3) 0.035(2) 0.0004(18) 0.0010(16) 0.0046(18)
C14 0.042(2) 0.050(2) 0.036(2) 0.0051(18) 0.0009(17) 0.0032(19)
C15 0.077(4) 0.057(3) 0.062(3) 0.011(3) -0.003(3) 0.010(3)
C16 0.0316(18) 0.050(2) 0.0246(16) -0.0025(16) -0.0006(14) -0.0020(17)
C17 0.051(3) 0.068(3) 0.039(2) -0.012(2) 0.007(2) -0.014(2)
C18 0.039(2) 0.093(4) 0.046(3) -0.014(3) 0.007(2) -0.020(2)
C19 0.037(2) 0.078(3) 0.0264(18) -0.0082(19) 0.0055(16) -0.006(2)
C20 0.044(2) 0.065(3) 0.035(2) -0.012(2) 0.0047(18) -0.002(2)
C21 0.043(2) 0.056(3) 0.036(2) -0.0061(19) 0.0070(17) -0.0058(19)
C22 0.039(2) 0.091(4) 0.031(2) -0.013(2) 0.0026(17) -0.009(2)
C23 0.040(2) 0.084(3) 0.032(2) -0.016(2) 0.0014(17) -0.011(2)
C24 0.037(2) 0.069(3) 0.0316(19) -0.0108(19) 0.0049(16) -0.008(2)
C25 0.044(2) 0.058(3) 0.0257(18) -0.0012(17) -0.0015(16) 0.004(2)
C26 0.039(2) 0.060(3) 0.033(2) 0.0051(18) -0.0013(17) 0.014(2)
C27 0.039(2) 0.042(2) 0.0298(18) 0.0030(15) 0.0070(15) 0.0029(17)
C28 0.040(2) 0.106(4) 0.0251(19) -0.010(2) -0.0009(17) -0.002(2)
C29 0.031(2) 0.144(5) 0.030(2) -0.015(3) -0.0005(17) -0.001(3)
C30 0.054(3) 0.097(4) 0.069(4) 0.018(3) 0.012(3) 0.018(3)
C31 0.0340(18) 0.039(2) 0.0281(17) -0.0012(15) 0.0053(14) -0.0034(15)
C32 0.044(2) 0.047(2) 0.035(2) 0.0003(17) -0.0010(17) 0.0030(18)
C33 0.055(3) 0.038(2) 0.042(2) -0.0031(18) 0.0015(19) -0.0011(19)
C34 0.045(2) 0.044(2) 0.0311(19) -0.0046(16) 0.0071(16) -0.0102(18)
C35 0.0344(19) 0.055(2) 0.0288(18) -0.0020(17) 0.0043(15) -0.0081(18)
C36 0.0344(19) 0.044(2) 0.0300(18) -0.0039(16) 0.0039(15) 0.0001(16)
C37 0.055(3) 0.047(2) 0.034(2) -0.0014(18) 0.0048(18) -0.009(2)
C38 0.057(3) 0.049(2) 0.035(2) -0.0033(18) 0.0050(19) -0.007(2)
C39 0.053(2) 0.045(2) 0.033(2) -0.0037(17) 0.0060(18) -0.0080(19)
C40 0.065(3) 0.056(3) 0.0265(19) -0.0034(18) -0.0019(19) 0.003(2)
C41 0.055(3) 0.044(2) 0.036(2) 0.0004(17) 0.0027(19) -0.001(2)
C42 0.035(2) 0.048(2) 0.0332(19) -0.0073(16) 0.0047(16) -0.0030(17)
C43 0.060(3) 0.053(3) 0.037(2) 0.0004(19) -0.008(2) -0.001(2)
C44 0.073(3) 0.044(2) 0.040(2) -0.0004(19) 0.000(2) -0.004(2)
C45 0.053(3) 0.057(3) 0.062(3) -0.006(2) -0.004(2) -0.007(2)
C46 0.0331(18) 0.039(2) 0.0254(16) 0.0001(14) 0.0006(14) 0.0012(15)
C47 0.0329(19) 0.041(2) 0.0301(18) -0.0019(15) -0.0006(15) 0.0048(16)
C48 0.037(2) 0.049(2) 0.0270(17) -0.0015(16) 0.0054(15) 0.0000(17)
C49 0.040(2) 0.045(2) 0.0291(18) -0.0006(16) 0.0005(15) 0.0035(17)
C50 0.049(2) 0.043(2) 0.036(2) 0.0027(17) 0.0073(18) 0.0143(18)
C51 0.044(2) 0.046(2) 0.033(2) -0.0006(17) 0.0121(17) 0.0073(18)
C52 0.043(2) 0.048(2) 0.0321(19) 0.0009(17) 0.0028(16) 0.0063(18)
C53 0.041(2) 0.044(2) 0.036(2) -0.0014(17) 0.0054(16) 0.0050(18)
C54 0.035(2) 0.050(2) 0.0329(19) 0.0035(17) -0.0023(16) -0.0011(17)
C55 0.049(2) 0.042(2) 0.035(2) -0.0003(17) 0.0035(17) 0.0016(18)
C56 0.048(2) 0.050(2) 0.0304(19) -0.0028(17) 0.0034(17) -0.0003(19)
C57 0.0293(18) 0.047(2) 0.0341(19) 0.0047(16) -0.0048(15) -0.0044(16)
C58 0.041(2) 0.041(2) 0.045(2) -0.0020(18) 0.0004(18) 0.0018(18)
C59 0.047(2) 0.053(3) 0.0317(19) -0.0033(17) -0.0003(17) 0.0036(19)
C60 0.046(3) 0.111(5) 0.086(4) 0.037(4) 0.018(3) 0.009(3)
C61 0.065(4) 0.106(6) 0.101(5) 0.005(4) -0.009(4) 0.019(4)
C62 0.078(4) 0.085(4) 0.070(4) -0.012(3) -0.022(3) 0.017(3)
C63 0.056(3) 0.063(3) 0.071(3) -0.008(3) 0.000(3) 0.001(3)
C64 0.059(3) 0.068(3) 0.070(3) -0.005(3) -0.013(3) 0.008(3)
C65 0.076(4) 0.062(3) 0.071(4) 0.003(3) 0.001(3) 0.007(3)
C66 0.075(4) 0.102(5) 0.087(5) 0.014(4) 0.018(4) 0.016(4)
C67 0.056(3) 0.057(3) 0.067(3) 0.008(3) -0.008(2) -0.001(2)
C68 0.060(3) 0.066(3) 0.062(3) 0.002(3) 0.008(3) -0.001(3)
C69 0.053(3) 0.069(3) 0.081(4) -0.013(3) 0.008(3) 0.003(3)
C70 0.054(3) 0.093(5) 0.083(4) -0.008(3) -0.001(3) 0.012(3)
C71 0.072(4) 0.073(4) 0.098(5) -0.017(4) -0.015(4) 0.008(3)
C72 0.071(4) 0.068(4) 0.084(4) -0.011(3) -0.011(3) 0.017(3)
C73 0.124(7) 0.076(5) 0.148(8) 0.020(5) -0.038(6) -0.020(5)
C74 0.169(9) 0.084(6) 0.196(11) 0.051(6) -0.103(9) -0.050(6)
C75 0.093(5) 0.124(7) 0.098(6) -0.029(5) -0.010(5) 0.015(5)
C76 0.061(5) 0.252(13) 0.112(7) -0.063(8) 0.032(5) -0.017(6)
C77 0.072(5) 0.224(12) 0.096(6) -0.022(7) 0.024(5) 0.019(6)
C78 0.103(6) 0.093(6) 0.118(7) -0.019(5) -0.022(5) 0.000(5)
F1 0.081(2) 0.098(3) 0.066(2) 0.0137(18) -0.0107(17) -0.036(2)
F2 0.139(4) 0.136(4) 0.161(5) -0.046(4) 0.086(4) -0.043(3)
F3 0.100(3) 0.145(4) 0.137(4) 0.090(3) -0.074(3) -0.072(3)
F4 0.087(3) 0.086(3) 0.178(4) 0.038(3) -0.040(3) 0.017(2)
S1 0.0465(6) 0.0511(6) 0.0333(5) -0.0024(4) -0.0053(4) 0.0078(5)
S2 0.0505(6) 0.0554(7) 0.0329(5) 0.0066(4) 0.0122(4) 0.0130(5)
S3 0.0396(5) 0.0485(6) 0.0379(5) -0.0085(4) -0.0024(4) -0.0032(4)
S4 0.0400(6) 0.0547(7) 0.0467(6) 0.0145(5) -0.0052(5) -0.0039(5)
Si1 0.0304(5) 0.0390(6) 0.0256(5) -0.0019(4) 0.0016(4) -0.0016(4)

loop_
_atom_type_symbol
_atom_type_description
_atom_type_scat_dispersion_real
_atom_type_scat_dispersion_imag
_atom_type_scat_source
C C 0.0033 0.0016 'International Tables Vol C Tables 4.2.6.8 and 6.1.1.4'
H H 0.0000 0.0000 'International Tables Vol C Tables 4.2.6.8 and 6.1.1.4'
Si Si 0.0817 0.0704 'International Tables Vol C Tables 4.2.6.8 and 6.1.1.4'
S S 0.1246 0.1234 'International Tables Vol C Tables 4.2.6.8 and 6.1.1.4'
B B 0.0013 0.0007 'International Tables Vol C Tables 4.2.6.8 and 6.1.1.4'
Ag Ag -0.8971 1.1015 'International Tables Vol C Tables 4.2.6.8 and 6.1.1.4'
F F 0.0171 0.0103 'International Tables Vol C Tables 4.2.6.8 and 6.1.1.4'

loop_
_geom_angle_atom_site_label_1
_geom_angle_atom_site_label_2
_geom_angle_atom_site_label_3
_geom_angle
_geom_angle_site_symmetry_1
_geom_angle_site_symmetry_3
S4 Ag1 S2 111.49(4) 2_665 1_655
S4 Ag1 S3 111.54(4) 2_665 2_655
S2 Ag1 S3 108.13(4) 1_655 2_655
S4 Ag1 S1 104.19(4) 2_665 .
S2 Ag1 S1 113.54(4) 1_655 .
S3 Ag1 S1 107.93(4) 2_655 .
F4 B1 F2 107.4(6) . .
F4 B1 F3 111.0(6) . .
F2 B1 F3 108.6(6) . .
F4 B1 F1 110.8(5) . .
F2 B1 F1 106.8(5) . .
F3 B1 F1 111.9(4) . .
C6 C1 C2 117.9(4) . .
C6 C1 Si1 121.7(3) . .
C2 C1 Si1 119.8(3) . .
C3 C2 C1 121.4(4) . .
C3 C2 H2 119.3 . .
C1 C2 H2 119.3 . .
C2 C3 C4 121.1(4) . .
C2 C3 H3 119.4 . .
C4 C3 H3 119.4 . .
C3 C4 C5 118.3(4) . .
C3 C4 C7 120.5(4) . .
C5 C4 C7 121.1(4) . .
C4 C5 C6 120.5(4) . .
C4 C5 H5 119.7 . .
C6 C5 H5 119.7 . .
C1 C6 C5 120.7(4) . .
C1 C6 H6 119.6 . .
C5 C6 H6 119.6 . .
C8 C7 C4 174.2(5) . .
C7 C8 C9 178.7(5) . .
C14 C9 C10 118.7(4) . .
C14 C9 C8 121.5(4) . .
C10 C9 C8 119.8(4) . .
C11 C10 C9 120.2(4) . .
C11 C10 H10 119.9 . .
C9 C10 H10 119.9 . .
C12 C11 C10 120.5(4) . .
C12 C11 H11 119.7 . .
C10 C11 H11 119.7 . .
C11 C12 C13 119.6(4) . .
C11 C12 S1 122.8(3) . .
C13 C12 S1 117.6(3) . .
C12 C13 C14 120.6(4) . .
C12 C13 H13 119.7 . .
C14 C13 H13 119.7 . .
C13 C14 C9 120.3(4) . .
C13 C14 H14 119.8 . .
C9 C14 H14 119.8 . .
S1 C15 H15A 109.5 . .
S1 C15 H15B 109.5 . .
H15A C15 H15B 109.5 . .
S1 C15 H15C 109.5 . .
H15A C15 H15C 109.5 . .
H15B C15 H15C 109.5 . .
C21 C16 C17 117.3(4) . .
C21 C16 Si1 121.6(3) . .
C17 C16 Si1 121.0(3) . .
C18 C17 C16 121.4(4) . .
C18 C17 H17 119.3 . .
C16 C17 H17 119.3 . .
C17 C18 C19 120.5(4) . .
C17 C18 H18 119.7 . .
C19 C18 H18 119.7 . .
C18 C19 C20 118.6(4) . .
C18 C19 C22 120.7(4) . .
C20 C19 C22 120.6(4) . .
C21 C20 C19 120.3(4) . .
C21 C20 H20 119.8 . .
C19 C20 H20 119.8 . .
C16 C21 C20 121.9(4) . .
C16 C21 H21 119.1 . .
C20 C21 H21 119.1 . .
C23 C22 C19 178.0(6) . .
C22 C23 C24 178.2(6) . .
C25 C24 C29 118.9(4) . .
C25 C24 C23 121.1(4) . .
C29 C24 C23 120.0(4) . .
C24 C25 C26 120.4(4) . .
C24 C25 H25 119.8 . .
C26 C25 H25 119.8 . .
C27 C26 C25 120.3(4) . .
C27 C26 H26 119.8 . .
C25 C26 H26 119.8 . .
C28 C27 C26 119.7(4) . .
C28 C27 S2 118.4(3) . .
C26 C27 S2 121.9(3) . .
C27 C28 C29 120.3(4) . .
C27 C28 H28 119.9 . .
C29 C28 H28 119.9 . .
C28 C29 C24 120.4(4) . .
C28 C29 H29 119.8 . .
C24 C29 H29 119.8 . .
S2 C30 H30A 109.5 . .
S2 C30 H30B 109.5 . .
H30A C30 H30B 109.5 . .
S2 C30 H30C 109.5 . .
H30A C30 H30C 109.5 . .
H30B C30 H30C 109.5 . .
C36 C31 C32 117.4(4) . .
C36 C31 Si1 116.8(3) . .
C32 C31 Si1 125.7(3) . .
C33 C32 C31 120.9(4) . .
C33 C32 H32 119.6 . .
C31 C32 H32 119.6 . .
C34 C33 C32 120.7(4) . .
C34 C33 H33 119.7 . .
C32 C33 H33 119.7 . .
C33 C34 C35 119.3(4) . .
C33 C34 C37 121.0(4) . .
C35 C34 C37 119.7(4) . .
C36 C35 C34 119.8(4) . .
C36 C35 H35 120.1 . .
C34 C35 H35 120.1 . .
C35 C36 C31 122.0(4) . .
C35 C36 H36 119.0 . .
C31 C36 H36 119.0 . .
C38 C37 C34 178.2(5) . .
C37 C38 C39 175.7(5) . .
C44 C39 C40 118.5(4) . .
C44 C39 C38 121.9(4) . .
C40 C39 C38 119.6(4) . .
C39 C40 C41 121.2(4) . .
C39 C40 H40 119.4 . .
C41 C40 H40 119.4 . .
C42 C41 C40 119.2(4) . .
C42 C41 H41 120.4 . .
C40 C41 H41 120.4 . .
C41 C42 C43 120.4(4) . .
C41 C42 S3 122.5(3) . .
C43 C42 S3 117.0(3) . .
C42 C43 C44 119.7(4) . .
C42 C43 H43 120.2 . .
C44 C43 H43 120.2 . .
C39 C44 C43 120.7(4) . .
C39 C44 H44 119.7 . .
C43 C44 H44 119.7 . .
S3 C45 H45A 109.5 . .
S3 C45 H45B 109.5 . .
H45A C45 H45B 109.5 . .
S3 C45 H45C 109.5 . .
H45A C45 H45C 109.5 . .
H45B C45 H45C 109.5 . .
C47 C46 C51 117.1(3) . .
C47 C46 Si1 119.4(3) . .
C51 C46 Si1 123.1(3) . .
C48 C47 C46 122.2(4) . .
C48 C47 H47 118.9 . .
C46 C47 H47 118.9 . .
C47 C48 C49 120.1(4) . .
C47 C48 H48 119.9 . .
C49 C48 H48 119.9 . .
C48 C49 C50 118.7(4) . .
C48 C49 C52 121.4(4) . .
C50 C49 C52 119.9(4) . .
C51 C50 C49 120.2(4) . .
C51 C50 H50 119.9 . .
C49 C50 H50 119.9 . .
C50 C51 C46 121.7(4) . .
C50 C51 H51 119.2 . .
C46 C51 H51 119.2 . .
C53 C52 C49 177.0(5) . .
C52 C53 C54 177.6(5) . .
C55 C54 C59 118.6(4) . .
C55 C54 C53 121.3(4) . .
C59 C54 C53 120.1(4) . .
C56 C55 C54 120.4(4) . .
C56 C55 H55 119.8 . .
C54 C55 H55 119.8 . .
C55 C56 C57 120.4(4) . .
C55 C56 H56 119.8 . .
C57 C56 H56 119.8 . .
C58 C57 C56 119.7(4) . .
C58 C57 S4 117.8(3) . .
C56 C57 S4 122.5(3) . .
C59 C58 C57 120.5(4) . .
C59 C58 H58 119.7 . .
C57 C58 H58 119.7 . .
C58 C59 C54 120.4(4) . .
C58 C59 H59 119.8 . .
C54 C59 H59 119.8 . .
S4 C60 H60A 109.5 . .
S4 C60 H60B 109.5 . .
H60A C60 H60B 109.5 . .
S4 C60 H60C 109.5 . .
H60A C60 H60C 109.5 . .
H60B C60 H60C 109.5 . .
C66 C61 C62 120.6(6) . .
C66 C61 H61 119.7 . .
C62 C61 H61 119.7 . .
C63 C62 C61 118.8(6) . .
C63 C62 H62 120.6 . .
C61 C62 H62 120.6 . .
C62 C63 C64 120.2(6) . .
C62 C63 H63 119.9 . .
C64 C63 H63 119.9 . .
C65 C64 C63 121.3(6) . .
C65 C64 H64 119.3 . .
C63 C64 H64 119.3 . .
C64 C65 C66 119.0(6) . .
C64 C65 H65 120.5 . .
C66 C65 H65 120.5 . .
C61 C66 C65 119.9(7) . .
C61 C66 H66 120.0 . .
C65 C66 H66 120.0 . .
C72 C67 C68 119.5(5) . .
C72 C67 H67 120.3 . .
C68 C67 H67 120.3 . .
C67 C68 C69 120.2(5) . .
C67 C68 H68 119.9 . .
C69 C68 H68 119.9 . .
C70 C69 C68 119.6(6) . .
C70 C69 H69 120.2 . .
C68 C69 H69 120.2 . .
C71 C70 C69 120.4(6) . .
C71 C70 H70 119.8 . .
C69 C70 H70 119.8 . .
C70 C71 C72 120.5(6) . .
C70 C71 H71 119.8 . .
C72 C71 H71 119.8 . .
C67 C72 C71 119.7(6) . .
C67 C72 H72 120.2 . .
C71 C72 H72 120.2 . .
C74 C73 C78 118.8(9) . .
C74 C73 H73 120.6 . .
C78 C73 H73 120.6 . .
C75 C74 C73 124.3(10) . .
C75 C74 H74 117.9 . .
C73 C74 H74 117.9 . .
C74 C75 C76 116.3(8) . .
C74 C75 H75 121.8 . .
C76 C75 H75 121.8 . .
C77 C76 C75 118.7(9) . .
C77 C76 H76 120.7 . .
C75 C76 H76 120.7 . .
C78 C77 C76 124.1(10) . .
C78 C77 H77 117.9 . .
C76 C77 H77 117.9 . .
C77 C78 C73 117.1(9) . .
C77 C78 H78 121.4 . .
C73 C78 H78 121.4 . .
C12 S1 C15 104.2(2) . .
C12 S1 Ag1 97.31(14) . .
C15 S1 Ag1 104.2(2) . .
C30 S2 C27 104.0(2) . .
C30 S2 Ag1 106.5(2) . 1_455
C27 S2 Ag1 104.65(14) . 1_455
C42 S3 C45 105.1(2) . .
C42 S3 Ag1 105.22(14) . 2_654
C45 S3 Ag1 103.12(18) . 2_654
C57 S4 C60 103.6(2) . .
C57 S4 Ag1 101.09(13) . 2_664
C60 S4 Ag1 116.8(3) . 2_664
C16 Si1 C1 107.29(17) . .
C16 Si1 C46 111.24(18) . .
C1 Si1 C46 110.95(17) . .
C16 Si1 C31 108.83(17) . .
C1 Si1 C31 113.33(18) . .
C46 Si1 C31 105.24(17) . .

loop_
_geom_bond_atom_site_label_1
_geom_bond_atom_site_label_2
_geom_bond_distance
_geom_bond_site_symmetry_2
Ag1 S4 2.5671(12) 2_665
Ag1 S2 2.5725(12) 1_655
Ag1 S3 2.5769(11) 2_655
Ag1 S1 2.5922(12) .
B1 F4 1.305(7) .
B1 F2 1.343(8) .
B1 F3 1.352(7) .
B1 F1 1.371(7) .
C1 C6 1.391(6) .
C1 C2 1.393(6) .
C1 Si1 1.874(4) .
C2 C3 1.376(6) .
C2 H2 0.9500 .
C3 C4 1.388(6) .
C3 H3 0.9500 .
C4 C5 1.392(6) .
C4 C7 1.439(6) .
C5 C6 1.402(6) .
C5 H5 0.9500 .
C6 H6 0.9500 .
C7 C8 1.190(6) .
C8 C9 1.438(6) .
C9 C14 1.390(6) .
C9 C10 1.405(6) .
C10 C11 1.382(6) .
C10 H10 0.9500 .
C11 C12 1.380(6) .
C11 H11 0.9500 .
C12 C13 1.381(6) .
C12 S1 1.778(4) .
C13 C14 1.385(6) .
C13 H13 0.9500 .
C14 H14 0.9500 .
C15 S1 1.807(6) .
C15 H15A 0.9800 .
C15 H15B 0.9800 .
C15 H15C 0.9800 .
C16 C21 1.381(6) .
C16 C17 1.401(6) .
C16 Si1 1.870(4) .
C17 C18 1.384(6) .
C17 H17 0.9500 .
C18 C19 1.388(7) .
C18 H18 0.9500 .
C19 C20 1.391(6) .
C19 C22 1.441(6) .
C20 C21 1.386(6) .
C20 H20 0.9500 .
C21 H21 0.9500 .
C22 C23 1.188(6) .
C23 C24 1.447(6) .
C24 C25 1.375(6) .
C24 C29 1.398(6) .
C25 C26 1.385(6) .
C25 H25 0.9500 .
C26 C27 1.385(5) .
C26 H26 0.9500 .
C27 C28 1.370(6) .
C27 S2 1.774(4) .
C28 C29 1.384(6) .
C28 H28 0.9500 .
C29 H29 0.9500 .
C30 S2 1.770(6) .
C30 H30A 0.9800 .
C30 H30B 0.9800 .
C30 H30C 0.9800 .
C31 C36 1.396(5) .
C31 C32 1.406(6) .
C31 Si1 1.881(4) .
C32 C33 1.390(6) .
C32 H32 0.9500 .
C33 C34 1.388(6) .
C33 H33 0.9500 .
C34 C35 1.395(6) .
C34 C37 1.444(6) .
C35 C36 1.387(5) .
C35 H35 0.9500 .
C36 H36 0.9500 .
C37 C38 1.198(6) .
C38 C39 1.437(6) .
C39 C44 1.386(6) .
C39 C40 1.386(6) .
C40 C41 1.398(6) .
C40 H40 0.9500 .
C41 C42 1.373(6) .
C41 H41 0.9500 .
C42 C43 1.385(6) .
C42 S3 1.777(4) .
C43 C44 1.393(6) .
C43 H43 0.9500 .
C44 H44 0.9500 .
C45 S3 1.801(5) .
C45 H45A 0.9800 .
C45 H45B 0.9800 .
C45 H45C 0.9800 .
C46 C47 1.397(5) .
C46 C51 1.399(6) .
C46 Si1 1.875(4) .
C47 C48 1.375(5) .
C47 H47 0.9500 .
C48 C49 1.396(6) .
C48 H48 0.9500 .
C49 C50 1.402(6) .
C49 C52 1.440(6) .
C50 C51 1.378(6) .
C50 H50 0.9500 .
C51 H51 0.9500 .
C52 C53 1.195(6) .
C53 C54 1.434(6) .
C54 C55 1.395(6) .
C54 C59 1.415(6) .
C55 C56 1.383(6) .
C55 H55 0.9500 .
C56 C57 1.393(6) .
C56 H56 0.9500 .
C57 C58 1.385(6) .
C57 S4 1.772(4) .
C58 C59 1.375(6) .
C58 H58 0.9500 .
C59 H59 0.9500 .
C60 S4 1.801(6) .
C60 H60A 0.9800 .
C60 H60B 0.9800 .
C60 H60C 0.9800 .
C61 C66 1.353(10) .
C61 C62 1.382(10) .
C61 H61 0.9500 .
C62 C63 1.339(8) .
C62 H62 0.9500 .
C63 C64 1.373(8) .
C63 H63 0.9500 .
C64 C65 1.338(8) .
C64 H64 0.9500 .
C65 C66 1.373(9) .
C65 H65 0.9500 .
C66 H66 0.9500 .
C67 C72 1.364(8) .
C67 C68 1.380(8) .
C67 H67 0.9500 .
C68 C69 1.382(8) .
C68 H68 0.9500 .
C69 C70 1.358(9) .
C69 H69 0.9500 .
C70 C71 1.358(9) .
C70 H70 0.9500 .
C71 C72 1.384(9) .
C71 H71 0.9500 .
C72 H72 0.9500 .
C73 C74 1.392(12) .
C73 C78 1.437(12) .
C73 H73 0.9500 .
C74 C75 1.322(12) .
C74 H74 0.9500 .
C75 C76 1.451(14) .
C75 H75 0.9500 .
C76 C77 1.401(12) .
C76 H76 0.9500 .
C77 C78 1.310(12) .
C77 H77 0.9500 .
C78 H78 0.9500 .
S2 Ag1 2.5725(12) 1_455
S3 Ag1 2.5770(11) 2_654
S4 Ag1 2.5671(12) 2_664

loop_
_geom_torsion_atom_site_label_1
_geom_torsion_atom_site_label_2
_geom_torsion_atom_site_label_3
_geom_torsion_atom_site_label_4
_geom_torsion
_geom_torsion_site_symmetry_1
_geom_torsion_site_symmetry_4
C6 C1 C2 C3 -1.1(6) . .
Si1 C1 C2 C3 -172.5(3) . .
C1 C2 C3 C4 1.0(7) . .
C2 C3 C4 C5 -0.8(7) . .
C2 C3 C4 C7 174.5(4) . .
C3 C4 C5 C6 0.7(7) . .
C7 C4 C5 C6 -174.6(4) . .
C2 C1 C6 C5 0.9(7) . .
Si1 C1 C6 C5 172.2(4) . .
C4 C5 C6 C1 -0.7(7) . .
C14 C9 C10 C11 -1.3(7) . .
C8 C9 C10 C11 177.0(4) . .
C9 C10 C11 C12 0.2(7) . .
C10 C11 C12 C13 0.6(7) . .
C10 C11 C12 S1 179.4(4) . .
C11 C12 C13 C14 -0.3(7) . .
S1 C12 C13 C14 -179.2(4) . .
C12 C13 C14 C9 -0.8(7) . .
C10 C9 C14 C13 1.6(7) . .
C8 C9 C14 C13 -176.7(4) . .
C21 C16 C17 C18 1.0(7) . .
Si1 C16 C17 C18 177.1(4) . .
C16 C17 C18 C19 0.3(8) . .
C17 C18 C19 C20 -1.3(8) . .
C17 C18 C19 C22 -178.7(5) . .
C18 C19 C20 C21 1.0(7) . .
C22 C19 C20 C21 178.4(4) . .
C17 C16 C21 C20 -1.3(7) . .
Si1 C16 C21 C20 -177.3(4) . .
C19 C20 C21 C16 0.3(7) . .
C29 C24 C25 C26 -0.1(8) . .
C23 C24 C25 C26 178.8(5) . .
C24 C25 C26 C27 0.5(7) . .
C25 C26 C27 C28 -0.8(7) . .
C25 C26 C27 S2 178.0(4) . .
C26 C27 C28 C29 0.7(8) . .
S2 C27 C28 C29 -178.2(5) . .
C27 C28 C29 C24 -0.2(9) . .
C25 C24 C29 C28 -0.1(9) . .
C23 C24 C29 C28 -178.9(6) . .
C36 C31 C32 C33 1.2(6) . .
Si1 C31 C32 C33 -175.8(3) . .
C31 C32 C33 C34 0.1(6) . .
C32 C33 C34 C35 -1.7(6) . .
C32 C33 C34 C37 176.3(4) . .
C33 C34 C35 C36 2.0(6) . .
C37 C34 C35 C36 -176.0(4) . .
C34 C35 C36 C31 -0.7(6) . .
C32 C31 C36 C35 -0.9(6) . .
Si1 C31 C36 C35 176.4(3) . .
C44 C39 C40 C41 4.0(7) . .
C38 C39 C40 C41 -175.7(4) . .
C39 C40 C41 C42 0.4(7) . .
C40 C41 C42 C43 -4.7(7) . .
C40 C41 C42 S3 178.5(4) . .
C41 C42 C43 C44 4.5(7) . .
S3 C42 C43 C44 -178.6(4) . .
C40 C39 C44 C43 -4.2(7) . .
C38 C39 C44 C43 175.4(5) . .
C42 C43 C44 C39 0.0(8) . .
C51 C46 C47 C48 0.5(6) . .
Si1 C46 C47 C48 173.3(3) . .
C46 C47 C48 C49 -0.3(6) . .
C47 C48 C49 C50 0.4(6) . .
C47 C48 C49 C52 -177.7(4) . .
C48 C49 C50 C51 -0.7(6) . .
C52 C49 C50 C51 177.4(4) . .
C49 C50 C51 C46 1.0(7) . .
C47 C46 C51 C50 -0.8(6) . .
Si1 C46 C51 C50 -173.3(3) . .
C59 C54 C55 C56 -1.3(6) . .
C53 C54 C55 C56 178.6(4) . .
C54 C55 C56 C57 0.7(7) . .
C55 C56 C57 C58 1.0(6) . .
C55 C56 C57 S4 -178.6(3) . .
C56 C57 C58 C59 -2.0(6) . .
S4 C57 C58 C59 177.6(3) . .
C57 C58 C59 C54 1.4(7) . .
C55 C54 C59 C58 0.3(6) . .
C53 C54 C59 C58 -179.6(4) . .
C66 C61 C62 C63 4.9(12) . .
C61 C62 C63 C64 -3.9(10) . .
C62 C63 C64 C65 2.5(9) . .
C63 C64 C65 C66 -1.8(10) . .
C62 C61 C66 C65 -4.3(12) . .
C64 C65 C66 C61 2.7(11) . .
C72 C67 C68 C69 1.2(9) . .
C67 C68 C69 C70 -3.3(9) . .
C68 C69 C70 C71 2.0(10) . .
C69 C70 C71 C72 1.4(11) . .
C68 C67 C72 C71 2.2(9) . .
C70 C71 C72 C67 -3.5(11) . .
C78 C73 C74 C75 9.5(17) . .
C73 C74 C75 C76 -4.0(17) . .
C74 C75 C76 C77 -3.0(14) . .
C75 C76 C77 C78 4.6(16) . .
C76 C77 C78 C73 0.8(16) . .
C74 C73 C78 C77 -7.6(14) . .
C11 C12 S1 C15 29.9(5) . .
C13 C12 S1 C15 -151.2(4) . .
C11 C12 S1 Ag1 -76.7(4) . .
C13 C12 S1 Ag1 102.1(3) . .
S4 Ag1 S1 C12 77.77(15) 2_665 .
S2 Ag1 S1 C12 -43.71(15) 1_655 .
S3 Ag1 S1 C12 -163.55(15) 2_655 .
S4 Ag1 S1 C15 -28.9(2) 2_665 .
S2 Ag1 S1 C15 -150.4(2) 1_655 .
S3 Ag1 S1 C15 89.7(2) 2_655 .
C28 C27 S2 C30 -168.2(4) . .
C26 C27 S2 C30 13.0(5) . .
C28 C27 S2 Ag1 -56.6(4) . 1_455
C26 C27 S2 Ag1 124.6(4) . 1_455
C41 C42 S3 C45 -1.3(4) . .
C43 C42 S3 C45 -178.2(4) . .
C41 C42 S3 Ag1 -109.8(4) . 2_654
C43 C42 S3 Ag1 73.4(4) . 2_654
C58 C57 S4 C60 134.9(4) . .
C56 C57 S4 C60 -45.5(4) . .
C58 C57 S4 Ag1 -103.8(3) . 2_664
C56 C57 S4 Ag1 75.8(3) . 2_664
C21 C16 Si1 C1 65.7(4) . .
C17 C16 Si1 C1 -110.1(4) . .
C21 C16 Si1 C46 -55.8(4) . .
C17 C16 Si1 C46 128.3(4) . .
C21 C16 Si1 C31 -171.3(4) . .
C17 C16 Si1 C31 12.8(4) . .
C6 C1 Si1 C16 -111.7(4) . .
C2 C1 Si1 C16 59.4(4) . .
C6 C1 Si1 C46 10.0(4) . .
C2 C1 Si1 C46 -178.9(3) . .
C6 C1 Si1 C31 128.1(4) . .
C2 C1 Si1 C31 -60.8(4) . .
C47 C46 Si1 C16 177.2(3) . .
C51 C46 Si1 C16 -10.5(4) . .
C47 C46 Si1 C1 57.8(3) . .
C51 C46 Si1 C1 -129.9(3) . .
C47 C46 Si1 C31 -65.1(3) . .
C51 C46 Si1 C31 107.2(4) . .
C36 C31 Si1 C16 69.1(3) . .
C32 C31 Si1 C16 -113.9(4) . .
C36 C31 Si1 C1 -171.7(3) . .
C32 C31 Si1 C1 5.4(4) . .
C36 C31 Si1 C46 -50.3(3) . .
C32 C31 Si1 C46 126.8(3) . .
